data_7023795
loop_
_publ_author_name
'Jayaratna, Naleen B.'
'Pardue, Daniel B.'
'Ray, Sriparna'
'Yousufuddin, Muhammed'
'Thakur, Krishna G.'
'Cundari, Thomas R.'
'Dias, H. V. Rasika'

_publ_section_title
;
 Silver(i) complexes of tris(pyrazolyl)borate ligands bearing six
 trifluoromethyl and three additional electron-withdrawing substituents.
;
_journal_issue 43
_journal_name_full 'Dalton transactions (Cambridge, England : 2003)'
_journal_page_first 15399
_journal_page_last 15410
_journal_paper_doi 10.1039/c3dt52152d
_journal_volume 42
_journal_year 2013
_chemical_formula_sum 'C23.5 H16 Ag B Cl F18 N9 O6'
_chemical_formula_weight 1016.58
_chemical_name_common '[HB(4-(NO2)-3,5-(CF3)2Pz)3]Ag(cyclooctene)'
_space_group_IT_number 2
_symmetry_cell_setting triclinic
_symmetry_space_group_name_Hall '-P 1'
_symmetry_space_group_name_H-M 'P -1'
_atom_sites_solution_hydrogens geom
_atom_sites_solution_primary direct
_atom_sites_solution_secondary difmap
_audit_creation_method SHELXL-97
_cell_angle_alpha 105.190(1)
_cell_angle_beta 90.842(2)
_cell_angle_gamma 105.294(1)
_cell_formula_units_Z 2
_cell_length_a 9.1587(10)
_cell_length_b 10.6707(12)
_cell_length_c 19.284(2)
_cell_measurement_reflns_used 4749
_cell_measurement_temperature 100(2)
_cell_measurement_theta_max 27.73
_cell_measurement_theta_min 2.31
_cell_volume 1747.2(3)
_computing_cell_refinement 'Bruker SAINT'
_computing_data_collection 'Bruker APEX2'
_computing_data_reduction 'Bruker SAINT'
_computing_molecular_graphics 'Bruker SHELXTL'
_computing_publication_material 'Bruker SHELXTL'
_computing_structure_refinement 'SHELXL-97 (Sheldrick, 2008)'
_computing_structure_solution 'SHELXS-97 (Sheldrick, 2008)'
_diffrn_ambient_temperature 100(2)
_diffrn_measured_fraction_theta_full 0.970
_diffrn_measured_fraction_theta_max 0.970
_diffrn_measurement_device_type 'Bruker APEX-II CCD'
_diffrn_measurement_method '\f and \w scans'
_diffrn_radiation_monochromator graphite
_diffrn_radiation_source 'fine-focus sealed tube'
_diffrn_radiation_type MoK\a
_diffrn_radiation_wavelength 0.71073
_diffrn_reflns_av_R_equivalents 0.0317
_diffrn_reflns_av_sigmaI/netI 0.0548
_diffrn_reflns_limit_h_max 12
_diffrn_reflns_limit_h_min -12
_diffrn_reflns_limit_k_max 14
_diffrn_reflns_limit_k_min -13
_diffrn_reflns_limit_l_max 25
_diffrn_reflns_limit_l_min -25
_diffrn_reflns_number 16723
_diffrn_reflns_theta_full 28.29
_diffrn_reflns_theta_max 28.29
_diffrn_reflns_theta_min 2.05
_exptl_absorpt_coefficient_mu 0.804
_exptl_absorpt_correction_T_max 0.745
_exptl_absorpt_correction_T_min 0.667
_exptl_absorpt_correction_type multi-scan
_exptl_absorpt_process_details SADABS
_exptl_crystal_colour colourless
_exptl_crystal_density_diffrn 1.932
_exptl_crystal_density_method 'not measured'
_exptl_crystal_description platy
_exptl_crystal_F_000 998
_exptl_crystal_size_max 0.20
_exptl_crystal_size_mid 0.04
_exptl_crystal_size_min 0.01
_refine_diff_density_max 1.199
_refine_diff_density_min -0.797
_refine_diff_density_rms 0.108
_refine_ls_extinction_method none
_refine_ls_goodness_of_fit_ref 1.019
_refine_ls_hydrogen_treatment mixed
_refine_ls_matrix_type full
_refine_ls_number_parameters 554
_refine_ls_number_reflns 8404
_refine_ls_number_restraints 13
_refine_ls_restrained_S_all 1.048
_refine_ls_R_factor_all 0.0555
_refine_ls_R_factor_gt 0.0426
_refine_ls_shift/su_max 0.001
_refine_ls_shift/su_mean 0.000
_refine_ls_structure_factor_coef Fsqd
_refine_ls_weighting_details 'calc w=1/[\s^2^(Fo^2^)+(0.0549P)^2^+0.0000P] where P=(Fo^2^+2Fc^2^)/3'
_refine_ls_weighting_scheme calc
_refine_ls_wR_factor_gt 0.0970
_refine_ls_wR_factor_ref 0.1032
_reflns_number_gt 6847
_reflns_number_total 8404
_reflns_threshold_expression >2sigma(I)
_cod_data_source_file c3dt52152d.txt
_cod_data_source_block dias951_0m_a
_cod_original_sg_symbol_H-M P-1
_cod_original_formula_sum 'C23.50 H16 Ag B Cl F18 N9 O6'
_cod_database_code 7023795

loop_
_symmetry_equiv_pos_as_xyz
'x, y, z'
'-x, -y, -z'

loop_
_atom_site_label
_atom_site_type_symbol
_atom_site_fract_x
_atom_site_fract_y
_atom_site_fract_z
_atom_site_U_iso_or_equiv
_atom_site_adp_type
_atom_site_occupancy
_atom_site_symmetry_multiplicity
_atom_site_calc_flag
_atom_site_refinement_flags
_atom_site_disorder_assembly
_atom_site_disorder_group
Ag Ag 0.25794(2) 0.33152(2) 0.229210(12) 0.01628(7) Uani 1 1 d . . .
F1 F 0.5894(2) 0.4786(2) 0.22226(12) 0.0364(5) Uani 1 1 d . . .
F2 F 0.8138(2) 0.48921(18) 0.26189(10) 0.0258(4) Uani 1 1 d . . .
F3 F 0.7196(2) 0.3606(2) 0.15671(10) 0.0373(5) Uani 1 1 d . . .
F4 F 0.6357(3) 0.0535(2) 0.40998(11) 0.0366(5) Uani 1 1 d . . .
F5 F 0.6785(2) -0.05396(18) 0.30447(11) 0.0302(5) Uani 1 1 d . . .
F6 F 0.4508(2) -0.07795(18) 0.33346(12) 0.0334(5) Uani 1 1 d . . .
F7 F 0.1412(2) 0.0673(2) 0.07300(10) 0.0354(5) Uani 1 1 d . . .
F8 F -0.0905(2) 0.0611(2) 0.09059(10) 0.0357(5) Uani 1 1 d . . .
F9 F -0.0283(2) -0.12454(19) 0.05337(10) 0.0315(5) Uani 1 1 d . . .
F10 F 0.1243(2) -0.17078(18) 0.35337(10) 0.0281(4) Uani 1 1 d . . .
F11 F -0.1151(2) -0.21321(18) 0.32339(10) 0.0248(4) Uani 1 1 d . . .
F12 F 0.0054(2) -0.02254(18) 0.39656(9) 0.0243(4) Uani 1 1 d . . .
F13 F 0.0874(2) 0.55403(17) 0.34484(9) 0.0221(4) Uani 1 1 d . . .
F14 F 0.3262(2) 0.65224(18) 0.36873(10) 0.0248(4) Uani 1 1 d . . .
F15 F 0.1774(2) 0.66883(18) 0.45411(9) 0.0262(4) Uani 1 1 d . . .
F16 F 0.4522(2) 0.20898(19) 0.49867(10) 0.0263(4) Uani 1 1 d . . .
F17 F 0.2155(2) 0.12278(19) 0.50662(10) 0.0280(4) Uani 1 1 d . . .
F18 F 0.3323(2) 0.31643(19) 0.57784(9) 0.0276(4) Uani 1 1 d . . .
O1 O 0.9169(2) 0.2562(2) 0.23358(13) 0.0301(6) Uani 1 1 d . . .
O2 O 0.9042(2) 0.1734(2) 0.32608(13) 0.0276(5) Uani 1 1 d . . .
O3 O -0.2680(3) -0.1859(3) 0.15193(14) 0.0390(6) Uani 1 1 d . . .
O4 O -0.1471(3) -0.3227(2) 0.17464(13) 0.0365(6) Uani 1 1 d . . .
O5 O 0.3912(2) 0.5929(2) 0.57584(12) 0.0283(5) Uani 1 1 d . . .
O6 O 0.1455(3) 0.5408(3) 0.57224(12) 0.0316(6) Uani 1 1 d . . .
N1 N 0.4768(3) 0.2683(2) 0.27200(12) 0.0143(5) Uani 1 1 d . . .
N2 N 0.4501(3) 0.1670(2) 0.30484(12) 0.0129(5) Uani 1 1 d . . .
N3 N 0.8481(3) 0.2120(2) 0.28032(14) 0.0195(5) Uani 1 1 d . . .
N4 N 0.1665(3) 0.0872(2) 0.21561(12) 0.0143(5) Uani 1 1 d . . .
N5 N 0.1670(3) 0.0529(2) 0.27820(12) 0.0110(5) Uani 1 1 d . . .
N6 N -0.1583(3) -0.2104(3) 0.17663(14) 0.0235(6) Uani 1 1 d . . .
N7 N 0.2375(3) 0.3563(2) 0.35537(12) 0.0125(5) Uani 1 1 d . . .
N8 N 0.2681(3) 0.2643(2) 0.38574(12) 0.0124(5) Uani 1 1 d . . .
N9 N 0.2639(3) 0.5299(2) 0.54678(13) 0.0168(5) Uani 1 1 d . . .
C1 C 0.6205(3) 0.2932(3) 0.25753(15) 0.0148(6) Uani 1 1 d . . .
C2 C 0.6899(3) 0.2087(3) 0.28195(15) 0.0147(6) Uani 1 1 d . . .
C3 C 0.5782(3) 0.1281(3) 0.31094(15) 0.0145(6) Uani 1 1 d . . .
C4 C 0.6867(3) 0.4053(3) 0.22409(16) 0.0197(6) Uani 1 1 d . . .
C5 C 0.5860(3) 0.0124(3) 0.34094(18) 0.0217(7) Uani 1 1 d . . .
C6 C 0.0488(3) -0.0020(3) 0.17324(15) 0.0150(6) Uani 1 1 d . . .
C7 C -0.0269(3) -0.0952(3) 0.20820(15) 0.0151(6) Uani 1 1 d . . .
C8 C 0.0502(3) -0.0582(3) 0.27479(15) 0.0137(6) Uani 1 1 d . . .
C9 C 0.0170(4) 0.0010(3) 0.09733(17) 0.0228(7) Uani 1 1 d . . .
C10 C 0.0164(3) -0.1168(3) 0.33783(16) 0.0181(6) Uani 1 1 d . . .
C11 C 0.2292(3) 0.4614(3) 0.40914(15) 0.0138(6) Uani 1 1 d . . .
C12 C 0.2547(3) 0.4365(3) 0.47522(15) 0.0147(6) Uani 1 1 d . . .
C13 C 0.2806(3) 0.3109(3) 0.45859(15) 0.0139(6) Uani 1 1 d . . .
C14 C 0.2038(3) 0.5845(3) 0.39427(15) 0.0168(6) Uani 1 1 d . . .
C15 C 0.3196(3) 0.2378(3) 0.51019(16) 0.0188(6) Uani 1 1 d . . .
C16 C 0.2140(4) 0.5041(3) 0.18293(17) 0.0228(7) Uani 1 1 d . . .
H16 H 0.1156 0.5240 0.1960 0.027 Uiso 1 1 calc R . .
C17 C 0.1954(4) 0.3942(3) 0.12563(17) 0.0218(7) Uani 1 1 d . . .
H17 H 0.0866 0.3517 0.1063 0.026 Uiso 1 1 calc R . .
C18 C 0.3035(4) 0.3836(3) 0.06737(16) 0.0232(7) Uani 1 1 d . . .
H18A H 0.2956 0.2871 0.0448 0.028 Uiso 1 1 calc R . .
H18B H 0.4089 0.4285 0.0895 0.028 Uiso 1 1 calc R . .
C19 C 0.2706(4) 0.4485(4) 0.00891(18) 0.0305(8) Uani 1 1 d . . .
H19A H 0.1600 0.4169 -0.0056 0.037 Uiso 1 1 calc R . .
H19B H 0.3227 0.4157 -0.0339 0.037 Uiso 1 1 calc R . .
C20 C 0.3199(5) 0.6051(4) 0.03087(19) 0.0381(9) Uani 1 1 d . . .
H20A H 0.4269 0.6363 0.0517 0.046 Uiso 1 1 calc R . .
H20B H 0.3171 0.6348 -0.0135 0.046 Uiso 1 1 calc R . .
C21 C 0.2281(5) 0.6760(4) 0.0838(2) 0.0427(10) Uani 1 1 d . . .
H21A H 0.1276 0.6115 0.0829 0.051 Uiso 1 1 calc R . .
H21B H 0.2106 0.7512 0.0669 0.051 Uiso 1 1 calc R . .
C22 C 0.2975(5) 0.7332(4) 0.16200(19) 0.0342(9) Uani 1 1 d . . .
H22A H 0.2232 0.7695 0.1919 0.041 Uiso 1 1 calc R . .
H22B H 0.3885 0.8095 0.1646 0.041 Uiso 1 1 calc R . .
C23 C 0.3438(4) 0.6304(3) 0.19458(18) 0.0276(7) Uani 1 1 d . . .
H23A H 0.4327 0.6072 0.1717 0.033 Uiso 1 1 calc R . .
H23B H 0.3731 0.6711 0.2469 0.033 Uiso 1 1 calc R . .
B B 0.2964(3) 0.1309(3) 0.33951(17) 0.0124(6) Uani 1 1 d . . .
Cl1 Cl 0.4705(3) 1.0451(3) 0.09836(16) 0.0620(7) Uani 0.50 1 d PD A -1
Cl2 Cl 0.4702(5) 0.9683(6) -0.0569(2) 0.1257(17) Uani 0.50 1 d PDU A -1
C24 C 0.5542(18) 0.9751(16) 0.0267(6) 0.103(5) Uani 0.50 1 d PDU A -1
H24A H 0.5513 0.8821 0.0276 0.124 Uiso 0.50 1 calc PR A -1
H24B H 0.6623 1.0275 0.0315 0.124 Uiso 0.50 1 calc PR A -1
H1 H 0.301(3) 0.070(3) 0.3729(13) -0.003(6) Uiso 1 1 d . . .

loop_
_atom_site_aniso_label
_atom_site_aniso_U_11
_atom_site_aniso_U_22
_atom_site_aniso_U_33
_atom_site_aniso_U_23
_atom_site_aniso_U_13
_atom_site_aniso_U_12
Ag 0.01751(12) 0.01625(12) 0.01581(12) 0.00607(8) -0.00030(8) 0.00435(8)
F1 0.0194(10) 0.0424(12) 0.0635(15) 0.0392(11) 0.0078(10) 0.0111(9)
F2 0.0187(9) 0.0228(10) 0.0333(11) 0.0127(8) -0.0048(8) -0.0035(8)
F3 0.0413(13) 0.0432(13) 0.0225(10) 0.0132(9) 0.0086(9) -0.0013(10)
F4 0.0533(14) 0.0358(12) 0.0281(11) 0.0140(9) -0.0030(10) 0.0201(10)
F5 0.0265(10) 0.0206(10) 0.0501(13) 0.0109(9) 0.0127(9) 0.0159(8)
F6 0.0199(10) 0.0162(9) 0.0674(15) 0.0165(10) 0.0102(10) 0.0052(8)
F7 0.0368(12) 0.0421(12) 0.0199(10) 0.0136(9) 0.0000(9) -0.0065(10)
F8 0.0437(13) 0.0430(12) 0.0252(11) 0.0095(9) -0.0081(9) 0.0204(10)
F9 0.0436(12) 0.0249(10) 0.0170(9) -0.0010(8) -0.0071(8) 0.0017(9)
F10 0.0272(11) 0.0264(10) 0.0383(11) 0.0190(9) 0.0018(9) 0.0104(8)
F11 0.0203(9) 0.0226(9) 0.0251(10) 0.0083(8) 0.0021(7) -0.0069(7)
F12 0.0273(10) 0.0243(10) 0.0161(9) 0.0028(7) 0.0054(7) 0.0011(8)
F13 0.0210(9) 0.0216(9) 0.0235(9) 0.0039(7) -0.0062(7) 0.0085(7)
F14 0.0227(10) 0.0204(9) 0.0322(10) 0.0122(8) 0.0027(8) 0.0026(8)
F15 0.0419(12) 0.0193(9) 0.0187(9) -0.0009(7) 0.0026(8) 0.0167(8)
F16 0.0241(10) 0.0361(11) 0.0255(10) 0.0126(8) 0.0001(8) 0.0158(8)
F17 0.0323(11) 0.0240(10) 0.0256(10) 0.0135(8) -0.0018(8) -0.0022(8)
F18 0.0408(12) 0.0281(10) 0.0139(9) 0.0044(8) -0.0011(8) 0.0113(9)
O1 0.0190(12) 0.0356(14) 0.0399(15) 0.0140(12) 0.0129(11) 0.0105(10)
O2 0.0160(11) 0.0279(12) 0.0446(15) 0.0160(11) 0.0005(10) 0.0100(10)
O3 0.0187(13) 0.0453(16) 0.0399(15) -0.0039(12) -0.0094(11) 0.0029(11)
O4 0.0509(17) 0.0183(12) 0.0285(13) 0.0052(10) -0.0056(12) -0.0086(11)
O5 0.0195(12) 0.0306(13) 0.0211(12) -0.0081(10) -0.0014(9) -0.0012(10)
O6 0.0196(12) 0.0429(15) 0.0244(12) -0.0043(11) 0.0069(10) 0.0084(11)
N1 0.0135(12) 0.0149(12) 0.0135(12) 0.0038(9) -0.0003(9) 0.0024(9)
N2 0.0107(11) 0.0122(11) 0.0144(12) 0.0025(9) -0.0004(9) 0.0021(9)
N3 0.0141(13) 0.0136(12) 0.0299(15) 0.0017(11) 0.0047(11) 0.0063(10)
N4 0.0137(12) 0.0162(12) 0.0122(12) 0.0028(9) -0.0002(9) 0.0041(10)
N5 0.0108(11) 0.0104(11) 0.0119(11) 0.0033(9) 0.0017(9) 0.0028(9)
N6 0.0217(14) 0.0226(14) 0.0174(13) 0.0011(11) 0.0012(11) -0.0044(11)
N7 0.0102(11) 0.0108(11) 0.0152(12) 0.0034(9) -0.0002(9) 0.0009(9)
N8 0.0116(11) 0.0125(11) 0.0133(11) 0.0045(9) -0.0005(9) 0.0027(9)
N9 0.0164(13) 0.0187(13) 0.0134(12) 0.0023(10) 0.0014(10) 0.0036(10)
C1 0.0140(14) 0.0149(14) 0.0129(13) 0.0013(11) 0.0028(11) 0.0021(11)
C2 0.0115(13) 0.0131(13) 0.0166(14) 0.0001(11) 0.0013(11) 0.0027(11)
C3 0.0142(14) 0.0121(13) 0.0153(14) -0.0012(11) -0.0013(11) 0.0055(11)
C4 0.0133(14) 0.0256(16) 0.0206(16) 0.0100(13) 0.0003(12) 0.0024(12)
C5 0.0173(15) 0.0174(15) 0.0327(18) 0.0069(13) 0.0037(13) 0.0087(12)
C6 0.0166(14) 0.0119(13) 0.0153(14) 0.0017(11) 0.0010(11) 0.0037(11)
C7 0.0116(14) 0.0111(13) 0.0191(15) -0.0002(11) 0.0008(11) 0.0015(11)
C8 0.0102(13) 0.0122(13) 0.0180(14) 0.0018(11) 0.0032(11) 0.0040(10)
C9 0.0236(17) 0.0214(16) 0.0192(16) 0.0036(13) -0.0047(13) 0.0014(13)
C10 0.0168(15) 0.0164(14) 0.0194(15) 0.0050(12) 0.0021(12) 0.0018(12)
C11 0.0104(13) 0.0139(13) 0.0149(14) 0.0019(11) 0.0018(11) 0.0014(11)
C12 0.0122(14) 0.0161(14) 0.0132(14) 0.0020(11) 0.0004(11) 0.0017(11)
C13 0.0110(13) 0.0149(14) 0.0139(14) 0.0036(11) 0.0012(10) 0.0005(11)
C14 0.0178(15) 0.0161(14) 0.0151(14) 0.0015(11) -0.0011(11) 0.0052(12)
C15 0.0179(15) 0.0213(15) 0.0168(15) 0.0063(12) 0.0008(12) 0.0038(12)
C16 0.0274(17) 0.0282(17) 0.0229(16) 0.0151(13) 0.0061(13) 0.0165(14)
C17 0.0184(16) 0.0270(17) 0.0222(16) 0.0123(13) 0.0000(12) 0.0048(13)
C18 0.0297(18) 0.0215(16) 0.0170(15) 0.0027(12) 0.0035(13) 0.0073(13)
C19 0.038(2) 0.035(2) 0.0186(16) 0.0098(14) 0.0032(14) 0.0081(16)
C20 0.051(2) 0.047(2) 0.0247(19) 0.0183(17) 0.0067(17) 0.0183(19)
C21 0.055(3) 0.046(2) 0.043(2) 0.026(2) 0.007(2) 0.027(2)
C22 0.055(3) 0.0253(18) 0.033(2) 0.0132(15) 0.0156(18) 0.0241(18)
C23 0.042(2) 0.0231(17) 0.0181(16) 0.0058(13) -0.0011(14) 0.0097(15)
B 0.0096(15) 0.0137(15) 0.0147(15) 0.0044(12) 0.0016(12) 0.0039(12)
Cl1 0.0636(17) 0.0497(14) 0.0601(16) 0.0077(12) 0.0033(13) 0.0023(12)
Cl2 0.080(3) 0.176(4) 0.081(2) -0.024(3) -0.022(2) 0.030(3)
C24 0.087(8) 0.095(8) 0.127(10) -0.009(7) -0.010(7) 0.063(7)

loop_
_atom_type_symbol
_atom_type_description
_atom_type_scat_dispersion_real
_atom_type_scat_dispersion_imag
_atom_type_scat_source
C C 0.0033 0.0016 'International Tables Vol C Tables 4.2.6.8 and 6.1.1.4'
H H 0.0000 0.0000 'International Tables Vol C Tables 4.2.6.8 and 6.1.1.4'
B B 0.0013 0.0007 'International Tables Vol C Tables 4.2.6.8 and 6.1.1.4'
N N 0.0061 0.0033 'International Tables Vol C Tables 4.2.6.8 and 6.1.1.4'
O O 0.0106 0.0060 'International Tables Vol C Tables 4.2.6.8 and 6.1.1.4'
F F 0.0171 0.0103 'International Tables Vol C Tables 4.2.6.8 and 6.1.1.4'
Ag Ag -0.8971 1.1015 'International Tables Vol C Tables 4.2.6.8 and 6.1.1.4'
Cl Cl 0.1484 0.1585 'International Tables Vol C Tables 4.2.6.8 and 6.1.1.4'

loop_
_geom_angle_atom_site_label_1
_geom_angle_atom_site_label_2
_geom_angle_atom_site_label_3
_geom_angle
C16 Ag C17 33.22(11)
C16 Ag N7 117.24(10)
C17 Ag N7 147.21(10)
C16 Ag N4 142.18(10)
C17 Ag N4 113.54(10)
N7 Ag N4 85.44(8)
C16 Ag N1 138.17(10)
C17 Ag N1 134.81(9)
N7 Ag N1 74.47(8)
N4 Ag N1 74.48(8)
C1 N1 N2 107.1(2)
C1 N1 Ag 132.55(19)
N2 N1 Ag 118.76(16)
C3 N2 N1 110.1(2)
C3 N2 B 130.2(2)
N1 N2 B 118.8(2)
O2 N3 O1 125.2(3)
O2 N3 C2 117.8(3)
O1 N3 C2 117.0(3)
C6 N4 N5 106.3(2)
C6 N4 Ag 128.02(18)
N5 N4 Ag 114.38(16)
N4 N5 C8 110.3(2)
N4 N5 B 120.6(2)
C8 N5 B 128.9(2)
O4 N6 O3 125.6(3)
O4 N6 C7 117.5(3)
O3 N6 C7 116.8(3)
C11 N7 N8 107.0(2)
C11 N7 Ag 131.49(19)
N8 N7 Ag 120.10(17)
N7 N8 C13 110.4(2)
N7 N8 B 121.9(2)
C13 N8 B 127.5(2)
O6 N9 O5 125.2(3)
O6 N9 C12 118.0(2)
O5 N9 C12 116.8(2)
N1 C1 C2 109.9(2)
N1 C1 C4 119.8(3)
C2 C1 C4 130.1(3)
C3 C2 C1 105.9(2)
C3 C2 N3 127.8(3)
C1 C2 N3 126.2(3)
N2 C3 C2 106.9(2)
N2 C3 C5 123.9(3)
C2 C3 C5 129.1(3)
F3 C4 F2 107.5(2)
F3 C4 F1 107.2(3)
F2 C4 F1 107.1(3)
F3 C4 C1 112.8(3)
F2 C4 C1 111.3(2)
F1 C4 C1 110.7(2)
F4 C5 F6 107.9(3)
F4 C5 F5 108.4(3)
F6 C5 F5 106.1(2)
F4 C5 C3 112.4(2)
F6 C5 C3 111.7(2)
F5 C5 C3 110.0(3)
N4 C6 C7 110.5(2)
N4 C6 C9 121.2(3)
C7 C6 C9 128.2(3)
C8 C7 C6 105.7(2)
C8 C7 N6 129.1(3)
C6 C7 N6 125.2(3)
N5 C8 C7 107.2(2)
N5 C8 C10 122.7(2)
C7 C8 C10 130.0(3)
F8 C9 F7 106.9(3)
F8 C9 F9 107.5(3)
F7 C9 F9 107.6(3)
F8 C9 C6 113.0(3)
F7 C9 C6 111.1(3)
F9 C9 C6 110.5(3)
F12 C10 F11 107.7(2)
F12 C10 F10 107.8(2)
F11 C10 F10 107.9(2)
F12 C10 C8 111.0(2)
F11 C10 C8 110.3(2)
F10 C10 C8 111.9(2)
N7 C11 C12 109.7(2)
N7 C11 C14 120.9(2)
C12 C11 C14 129.4(3)
C13 C12 C11 105.8(2)
C13 C12 N9 127.5(3)
C11 C12 N9 126.5(3)
N8 C13 C12 107.1(2)
N8 C13 C15 125.3(3)
C12 C13 C15 127.6(3)
F13 C14 F15 108.5(2)
F13 C14 F14 106.8(2)
F15 C14 F14 107.4(2)
F13 C14 C11 111.8(2)
F15 C14 C11 111.2(2)
F14 C14 C11 110.9(2)
F17 C15 F16 107.3(2)
F17 C15 F18 107.4(2)
F16 C15 F18 107.4(2)
F17 C15 C13 113.3(2)
F16 C15 C13 111.8(2)
F18 C15 C13 109.4(2)
C17 C16 C23 123.4(3)
C17 C16 Ag 73.76(18)
C23 C16 Ag 116.6(2)
C17 C16 H16 112.5
C23 C16 H16 112.5
Ag C16 H16 112.5
C16 C17 C18 123.9(3)
C16 C17 Ag 73.03(18)
C18 C17 Ag 115.9(2)
C16 C17 H17 112.7
C18 C17 H17 112.7
Ag C17 H17 112.7
C17 C18 C19 112.4(3)
C17 C18 H18A 109.1
C19 C18 H18A 109.1
C17 C18 H18B 109.1
C19 C18 H18B 109.1
H18A C18 H18B 107.9
C18 C19 C20 115.4(3)
C18 C19 H19A 108.4
C20 C19 H19A 108.4
C18 C19 H19B 108.4
C20 C19 H19B 108.4
H19A C19 H19B 107.5
C21 C20 C19 117.1(3)
C21 C20 H20A 108.0
C19 C20 H20A 108.0
C21 C20 H20B 108.0
C19 C20 H20B 108.0
H20A C20 H20B 107.3
C20 C21 C22 116.3(3)
C20 C21 H21A 108.2
C22 C21 H21A 108.2
C20 C21 H21B 108.2
C22 C21 H21B 108.2
H21A C21 H21B 107.4
C21 C22 C23 114.6(3)
C21 C22 H22A 108.6
C23 C22 H22A 108.6
C21 C22 H22B 108.6
C23 C22 H22B 108.6
H22A C22 H22B 107.6
C16 C23 C22 110.4(3)
C16 C23 H23A 109.6
C22 C23 H23A 109.6
C16 C23 H23B 109.6
C22 C23 H23B 109.6
H23A C23 H23B 108.1
N5 B N8 111.7(2)
N5 B N2 108.7(2)
N8 B N2 108.5(2)
N5 B H1 108.5(14)
N8 B H1 108.5(14)
N2 B H1 110.9(14)
Cl1 C24 Cl2 114.3(8)
Cl1 C24 H24A 108.7
Cl2 C24 H24A 108.7
Cl1 C24 H24B 108.7
Cl2 C24 H24B 108.7
H24A C24 H24B 107.6

loop_
_geom_bond_atom_site_label_1
_geom_bond_atom_site_label_2
_geom_bond_distance
Ag C16 2.365(3)
Ag C17 2.374(3)
Ag N7 2.393(2)
Ag N4 2.459(2)
Ag N1 2.472(2)
F1 C4 1.338(4)
F2 C4 1.331(3)
F3 C4 1.330(4)
F4 C5 1.320(4)
F5 C5 1.337(3)
F6 C5 1.333(3)
F7 C9 1.335(4)
F8 C9 1.330(4)
F9 C9 1.337(4)
F10 C10 1.335(3)
F11 C10 1.331(3)
F12 C10 1.328(3)
F13 C14 1.332(3)
F14 C14 1.341(3)
F15 C14 1.333(3)
F16 C15 1.337(3)
F17 C15 1.325(3)
F18 C15 1.338(3)
O1 N3 1.230(3)
O2 N3 1.225(3)
O3 N6 1.223(4)
O4 N6 1.220(4)
O5 N9 1.222(3)
O6 N9 1.218(3)
N1 C1 1.321(4)
N1 N2 1.361(3)
N2 C3 1.357(4)
N2 B 1.567(4)
N3 C2 1.441(4)
N4 C6 1.327(3)
N4 N5 1.351(3)
N5 C8 1.357(3)
N5 B 1.555(4)
N6 C7 1.461(4)
N7 C11 1.333(3)
N7 N8 1.351(3)
N8 C13 1.354(4)
N8 B 1.558(4)
N9 C12 1.462(4)
C1 C2 1.398(4)
C1 C4 1.500(4)
C2 C3 1.379(4)
C3 C5 1.511(4)
C6 C7 1.388(4)
C6 C9 1.498(4)
C7 C8 1.366(4)
C8 C10 1.507(4)
C11 C12 1.397(4)
C11 C14 1.490(4)
C12 C13 1.378(4)
C13 C15 1.506(4)
C16 C17 1.354(5)
C16 C23 1.506(5)
C16 H16 1.0000
C17 C18 1.510(4)
C17 H17 1.0000
C18 C19 1.533(4)
C18 H18A 0.9900
C18 H18B 0.9900
C19 C20 1.549(5)
C19 H19A 0.9900
C19 H19B 0.9900
C20 C21 1.509(5)
C20 H20A 0.9900
C20 H20B 0.9900
C21 C22 1.528(5)
C21 H21A 0.9900
C21 H21B 0.9900
C22 C23 1.541(5)
C22 H22A 0.9900
C22 H22B 0.9900
C23 H23A 0.9900
C23 H23B 0.9900
B H1 1.04(3)
Cl1 C24 1.688(11)
Cl2 C24 1.751(11)
C24 H24A 0.9900
C24 H24B 0.9900
